data_4105730
loop_
_publ_author_name
'Bao-Hua Xu'
'Gerald Kehr'
'Roland Fr\"ohlich'
'Stefan Grimme'
'Gerhard Erker'

_publ_section_title
;
 Reaction of Aminodihydropentalenes with HB(C6F5)2: The Crucial Role of
 Dihydrogen Elimination
;
_journal_name_full 'Journal of the American Chemical Society'
_journal_page_first 3480
_journal_page_last 3491
_journal_paper_doi 10.1021/ja1092369
_journal_volume 133
_journal_year 2011
_chemical_formula_sum 'C24 H16 B F10 N'
_chemical_formula_weight 519.19
_chemical_name_systematic
; 
 ? 
;
_space_group_IT_number 2
_symmetry_cell_setting triclinic
_symmetry_space_group_name_Hall '-P 1'
_symmetry_space_group_name_H-M 'P -1'
_atom_sites_solution_hydrogens geom
_atom_sites_solution_primary direct
_atom_sites_solution_secondary difmap
_audit_creation_method SHELXL-97
_cell_angle_alpha 71.184(1)
_cell_angle_beta 84.869(1)
_cell_angle_gamma 88.108(1)
_cell_formula_units_Z 2
_cell_length_a 8.4497(1)
_cell_length_b 9.7617(1)
_cell_length_c 14.2402(2)
_cell_measurement_reflns_used 3494
_cell_measurement_temperature 223(2)
_cell_measurement_theta_max 68.25
_cell_measurement_theta_min 0.88
_cell_volume 1107.34(2)
_computing_cell_refinement 'Collect (Nonius B.V., 1998)'
_computing_data_collection 'Collect (Nonius B.V., 1998)'
_computing_data_reduction 'Denzo-SMN (Otwinowski & Minor, 1997)'
_computing_molecular_graphics 'XP (BrukerAXS, 2000)'
_computing_publication_material 'SHELXL-97 (Sheldrick, 1997)'
_computing_structure_refinement 'SHELXL-97 (Sheldrick, 1997)'
_computing_structure_solution 'SHELXS-97 (Sheldrick, 1990)'
_diffrn_ambient_temperature 223(2)
_diffrn_measured_fraction_theta_full 0.961
_diffrn_measured_fraction_theta_max 0.961
_diffrn_measurement_device_type 'Nonius KappaCCD APEXII'
_diffrn_measurement_method '\w and\f scans'
_diffrn_radiation_monochromator graphite
_diffrn_radiation_source 'fine-focus sealed tube'
_diffrn_radiation_type CuK\a
_diffrn_radiation_wavelength 1.54178
_diffrn_reflns_av_R_equivalents 0.037
_diffrn_reflns_av_sigmaI/netI 0.0243
_diffrn_reflns_limit_h_max 10
_diffrn_reflns_limit_h_min -10
_diffrn_reflns_limit_k_max 11
_diffrn_reflns_limit_k_min -11
_diffrn_reflns_limit_l_max 17
_diffrn_reflns_limit_l_min -16
_diffrn_reflns_number 14219
_diffrn_reflns_theta_full 68.84
_diffrn_reflns_theta_max 68.84
_diffrn_reflns_theta_min 3.29
_exptl_absorpt_coefficient_mu 1.330
_exptl_absorpt_correction_T_max 0.8785
_exptl_absorpt_correction_T_min 0.6183
_exptl_absorpt_correction_type multi-scan
_exptl_absorpt_process_details 'Denzo (Otwinowski, Borek, Majewski & Minor, 2003)'
_exptl_crystal_colour yellow
_exptl_crystal_density_diffrn 1.557
_exptl_crystal_description needle
_exptl_crystal_F_000 524
_exptl_crystal_size_max 0.40
_exptl_crystal_size_mid 0.15
_exptl_crystal_size_min 0.10
_refine_diff_density_max 0.397
_refine_diff_density_min -0.387
_refine_diff_density_rms 0.093
_refine_ls_extinction_coef 0.0144(11)
_refine_ls_extinction_expression Fc^*^=kFc[1+0.001xFc^2^\l^3^/sin(2\q)]^-1/4^
_refine_ls_extinction_method SHELXL
_refine_ls_goodness_of_fit_ref 1.073
_refine_ls_hydrogen_treatment constr
_refine_ls_matrix_type full
_refine_ls_number_parameters 330
_refine_ls_number_reflns 3939
_refine_ls_number_restraints 0
_refine_ls_restrained_S_all 1.073
_refine_ls_R_factor_all 0.0519
_refine_ls_R_factor_gt 0.0477
_refine_ls_shift/su_max 0.000
_refine_ls_shift/su_mean 0.000
_refine_ls_structure_factor_coef Fsqd
_refine_ls_weighting_details 'calc w=1/[\s^2^(Fo^2^)+(0.0773P)^2^+0.4355P] where P=(Fo^2^+2Fc^2^)/3'
_refine_ls_weighting_scheme calc
_refine_ls_wR_factor_gt 0.1288
_refine_ls_wR_factor_ref 0.1379
_reflns_number_gt 3658
_reflns_number_total 3939
_reflns_threshold_expression >2sigma(I)
_cod_data_source_file ja1092369_si_005.cif
_cod_data_source_block erk5283
_cod_database_code 4105730

loop_
_symmetry_equiv_pos_as_xyz
'x, y, z'
'-x, -y, -z'

loop_
_atom_site_label
_atom_site_type_symbol
_atom_site_fract_x
_atom_site_fract_y
_atom_site_fract_z
_atom_site_U_iso_or_equiv
_atom_site_adp_type
_atom_site_occupancy
_atom_site_symmetry_multiplicity
_atom_site_calc_flag
_atom_site_refinement_flags
N1 N 0.71240(18) 0.35267(17) 1.15466(11) 0.0402(4) Uani 1 1 d .
C1 C 0.8377(2) 0.72856(19) 1.01911(13) 0.0369(4) Uani 1 1 d .
C2 C 0.8450(2) 0.5903(2) 1.11031(13) 0.0428(4) Uani 1 1 d .
H2A H 0.9555 0.5595 1.1204 0.051 Uiso 1 1 calc R
H2B H 0.7971 0.6082 1.1706 0.051 Uiso 1 1 calc R
C3 C 0.7537(2) 0.47632(19) 1.08814(12) 0.0355(4) Uani 1 1 d .
C4 C 0.73050(19) 0.52360(18) 0.98656(12) 0.0330(4) Uani 1 1 d .
C5 C 0.6902(2) 0.47294(19) 0.91155(13) 0.0345(4) Uani 1 1 d .
H5 H 0.6419 0.3839 0.9201 0.041 Uiso 1 1 calc R
C6 C 0.7350(2) 0.57914(19) 0.82038(13) 0.0350(4) Uani 1 1 d .
C7 C 0.8005(2) 0.70009(18) 0.84228(13) 0.0346(4) Uani 1 1 d .
H7 H 0.8395 0.7866 0.7954 0.041 Uiso 1 1 calc R
C8 C 0.79524(19) 0.66581(18) 0.94185(13) 0.0332(4) Uani 1 1 d .
C9 C 0.9938(2) 0.8099(2) 0.99138(16) 0.0463(5) Uani 1 1 d .
H9A H 1.0778 0.7460 0.9793 0.069 Uiso 1 1 calc R
H9B H 1.0185 0.8436 1.0455 0.069 Uiso 1 1 calc R
H9C H 0.9850 0.8922 0.9316 0.069 Uiso 1 1 calc R
C10 C 0.7051(3) 0.8286(2) 1.03862(17) 0.0524(5) Uani 1 1 d .
H10A H 0.6946 0.9101 0.9787 0.079 Uiso 1 1 calc R
H10B H 0.7307 0.8634 1.0920 0.079 Uiso 1 1 calc R
H10C H 0.6058 0.7757 1.0576 0.079 Uiso 1 1 calc R
C11 C 0.7693(3) 0.3044(3) 1.25325(15) 0.0568(6) Uani 1 1 d .
H11A H 0.8420 0.2236 1.2589 0.085 Uiso 1 1 calc R
H11B H 0.6800 0.2740 1.3028 0.085 Uiso 1 1 calc R
H11C H 0.8241 0.3831 1.2640 0.085 Uiso 1 1 calc R
C12 C 0.6150(2) 0.2504(2) 1.13144(15) 0.0470(5) Uani 1 1 d .
H12A H 0.5440 0.3025 1.0819 0.070 Uiso 1 1 calc R
H12B H 0.5530 0.1939 1.1913 0.070 Uiso 1 1 calc R
H12C H 0.6827 0.1864 1.1056 0.070 Uiso 1 1 calc R
B1 B 0.7273(2) 0.5630(2) 0.72153(15) 0.0352(4) Uani 1 1 d .
C21 C 0.8007(2) 0.6813(2) 0.62393(12) 0.0378(4) Uani 1 1 d .
C22 C 0.9362(2) 0.6520(2) 0.57345(15) 0.0470(5) Uani 1 1 d .
F22 F 1.00789(16) 0.52324(16) 0.60971(12) 0.0668(4) Uani 1 1 d .
C23 C 1.0035(3) 0.7496(3) 0.48775(18) 0.0635(7) Uani 1 1 d .
F23 F 1.1373(2) 0.7162(2) 0.44297(14) 0.1011(7) Uani 1 1 d .
C24 C 0.9321(3) 0.8811(3) 0.44968(16) 0.0658(7) Uani 1 1 d .
F24 F 0.9944(3) 0.9766(2) 0.36544(11) 0.1004(7) Uani 1 1 d .
C25 C 0.7987(3) 0.9158(2) 0.49793(16) 0.0572(6) Uani 1 1 d .
F25 F 0.7315(2) 1.04566(16) 0.46165(12) 0.0843(5) Uani 1 1 d .
C26 C 0.7366(2) 0.8166(2) 0.58363(14) 0.0451(5) Uani 1 1 d .
F26 F 0.60451(16) 0.85490(14) 0.62818(10) 0.0618(4) Uani 1 1 d .
C31 C 0.6457(2) 0.42824(19) 0.70711(12) 0.0360(4) Uani 1 1 d .
C32 C 0.6879(2) 0.2859(2) 0.75080(13) 0.0431(4) Uani 1 1 d .
F32 F 0.81460(17) 0.25376(14) 0.80383(10) 0.0635(4) Uani 1 1 d .
C33 C 0.6095(3) 0.1715(2) 0.74095(15) 0.0500(5) Uani 1 1 d .
F33 F 0.6558(2) 0.03596(14) 0.78441(12) 0.0780(5) Uani 1 1 d .
C34 C 0.4808(3) 0.1974(2) 0.68563(16) 0.0513(5) Uani 1 1 d .
F34 F 0.4001(2) 0.08742(15) 0.67750(13) 0.0777(5) Uani 1 1 d .
C35 C 0.4351(2) 0.3367(2) 0.63920(16) 0.0481(5) Uani 1 1 d .
F35 F 0.31059(16) 0.36325(17) 0.58479(12) 0.0707(4) Uani 1 1 d .
C36 C 0.5185(2) 0.4482(2) 0.64970(14) 0.0400(4) Uani 1 1 d .
F36 F 0.47008(15) 0.58294(13) 0.60199(10) 0.0549(3) Uani 1 1 d .

loop_
_atom_site_aniso_label
_atom_site_aniso_U_11
_atom_site_aniso_U_22
_atom_site_aniso_U_33
_atom_site_aniso_U_23
_atom_site_aniso_U_13
_atom_site_aniso_U_12
N1 0.0417(8) 0.0427(8) 0.0297(7) -0.0033(6) -0.0003(6) 0.0004(6)
C1 0.0405(9) 0.0386(9) 0.0346(9) -0.0150(7) -0.0066(7) 0.0008(7)
C2 0.0500(10) 0.0473(10) 0.0318(9) -0.0125(8) -0.0078(8) -0.0014(8)
C3 0.0354(9) 0.0391(9) 0.0295(8) -0.0082(7) -0.0013(7) 0.0035(7)
C4 0.0338(8) 0.0338(9) 0.0294(8) -0.0074(7) -0.0021(6) -0.0009(6)
C5 0.0360(8) 0.0340(9) 0.0330(8) -0.0095(7) -0.0038(7) -0.0037(7)
C6 0.0350(8) 0.0371(9) 0.0323(9) -0.0100(7) -0.0042(7) -0.0009(7)
C7 0.0376(9) 0.0321(8) 0.0313(8) -0.0064(7) -0.0027(7) -0.0022(7)
C8 0.0341(8) 0.0333(8) 0.0327(8) -0.0109(7) -0.0041(6) 0.0004(6)
C9 0.0486(11) 0.0429(10) 0.0506(11) -0.0173(9) -0.0111(9) -0.0042(8)
C10 0.0566(12) 0.0575(12) 0.0511(12) -0.0285(10) -0.0073(9) 0.0104(10)
C11 0.0639(13) 0.0645(13) 0.0303(10) 0.0009(9) -0.0051(9) 0.0039(11)
C12 0.0456(10) 0.0424(10) 0.0445(10) -0.0041(8) 0.0053(8) -0.0059(8)
B1 0.0346(9) 0.0372(10) 0.0331(10) -0.0097(8) -0.0061(8) 0.0033(8)
C21 0.0421(9) 0.0442(10) 0.0288(8) -0.0127(7) -0.0055(7) -0.0070(7)
C22 0.0471(10) 0.0559(12) 0.0434(10) -0.0233(9) -0.0006(8) -0.0087(9)
F22 0.0548(7) 0.0715(9) 0.0811(10) -0.0374(8) 0.0039(7) 0.0060(6)
C23 0.0599(13) 0.0925(19) 0.0476(12) -0.0382(13) 0.0186(10) -0.0344(13)
F23 0.0828(11) 0.1425(17) 0.0928(12) -0.0689(12) 0.0497(10) -0.0446(11)
C24 0.0879(18) 0.0733(16) 0.0331(10) -0.0104(11) 0.0015(11) -0.0448(14)
F24 0.1394(16) 0.1104(13) 0.0397(7) -0.0074(8) 0.0170(9) -0.0748(12)
C25 0.0776(15) 0.0509(12) 0.0372(10) -0.0009(9) -0.0168(10) -0.0211(11)
F25 0.1208(13) 0.0508(8) 0.0646(9) 0.0127(7) -0.0333(9) -0.0165(8)
C26 0.0522(11) 0.0454(11) 0.0359(9) -0.0087(8) -0.0093(8) -0.0069(8)
F26 0.0626(8) 0.0507(7) 0.0638(8) -0.0082(6) -0.0045(6) 0.0123(6)
C31 0.0415(9) 0.0394(9) 0.0271(8) -0.0112(7) -0.0014(7) -0.0012(7)
C32 0.0530(11) 0.0457(10) 0.0326(9) -0.0138(8) -0.0104(8) 0.0040(8)
F32 0.0828(9) 0.0519(7) 0.0627(8) -0.0204(6) -0.0408(7) 0.0177(6)
C33 0.0741(14) 0.0352(10) 0.0395(10) -0.0102(8) -0.0065(9) -0.0005(9)
F33 0.1243(13) 0.0363(7) 0.0738(9) -0.0118(6) -0.0354(9) 0.0062(7)
C34 0.0633(13) 0.0471(11) 0.0493(11) -0.0226(9) -0.0041(10) -0.0124(9)
F34 0.0973(11) 0.0554(8) 0.0908(11) -0.0318(8) -0.0229(9) -0.0203(7)
C35 0.0455(10) 0.0570(12) 0.0488(11) -0.0253(10) -0.0079(9) -0.0029(9)
F35 0.0573(8) 0.0786(9) 0.0908(10) -0.0405(8) -0.0336(7) 0.0021(7)
C36 0.0428(10) 0.0402(10) 0.0381(9) -0.0139(8) -0.0048(7) 0.0019(7)
F36 0.0569(7) 0.0463(7) 0.0634(8) -0.0161(6) -0.0243(6) 0.0090(5)

loop_
_atom_type_symbol
_atom_type_description
_atom_type_scat_dispersion_real
_atom_type_scat_dispersion_imag
_atom_type_scat_source
C C 0.0181 0.0091 'International Tables Vol C Tables 4.2.6.8 and 6.1.1.4'
H H 0.0000 0.0000 'International Tables Vol C Tables 4.2.6.8 and 6.1.1.4'
B B 0.0090 0.0039 'International Tables Vol C Tables 4.2.6.8 and 6.1.1.4'
N N 0.0311 0.0180 'International Tables Vol C Tables 4.2.6.8 and 6.1.1.4'
F F 0.0727 0.0534 'International Tables Vol C Tables 4.2.6.8 and 6.1.1.4'

loop_
_geom_angle_atom_site_label_1
_geom_angle_atom_site_label_2
_geom_angle_atom_site_label_3
_geom_angle
C3 N1 C12 121.45(16)
C3 N1 C11 122.70(18)
C12 N1 C11 115.71(16)
C8 C1 C9 112.90(15)
C8 C1 C10 110.28(15)
C9 C1 C10 109.67(16)
C8 C1 C2 100.86(14)
C9 C1 C2 112.68(15)
C10 C1 C2 110.19(16)
C3 C2 C1 106.39(14)
C3 C2 H2A 110.5
C1 C2 H2A 110.5
C3 C2 H2B 110.5
C1 C2 H2B 110.5
H2A C2 H2B 108.6
N1 C3 C4 127.92(17)
N1 C3 C2 123.51(16)
C4 C3 C2 108.50(15)
C5 C4 C3 141.47(17)
C5 C4 C8 108.43(15)
C3 C4 C8 108.98(15)
C4 C5 C6 107.38(15)
C4 C5 H5 126.3
C6 C5 H5 126.3
C5 C6 C7 107.64(15)
C5 C6 B1 125.11(16)
C7 C6 B1 127.08(16)
C8 C7 C6 107.58(15)
C8 C7 H7 126.2
C6 C7 H7 126.2
C7 C8 C4 108.92(15)
C7 C8 C1 139.87(16)
C4 C8 C1 111.20(15)
C1 C9 H9A 109.5
C1 C9 H9B 109.5
H9A C9 H9B 109.5
C1 C9 H9C 109.5
H9A C9 H9C 109.5
H9B C9 H9C 109.5
C1 C10 H10A 109.5
C1 C10 H10B 109.5
H10A C10 H10B 109.5
C1 C10 H10C 109.5
H10A C10 H10C 109.5
H10B C10 H10C 109.5
N1 C11 H11A 109.5
N1 C11 H11B 109.5
H11A C11 H11B 109.5
N1 C11 H11C 109.5
H11A C11 H11C 109.5
H11B C11 H11C 109.5
N1 C12 H12A 109.5
N1 C12 H12B 109.5
H12A C12 H12B 109.5
N1 C12 H12C 109.5
H12A C12 H12C 109.5
H12B C12 H12C 109.5
C6 B1 C31 122.22(16)
C6 B1 C21 121.07(16)
C31 B1 C21 116.72(15)
C22 C21 C26 115.44(18)
C22 C21 B1 120.36(17)
C26 C21 B1 124.19(16)
F22 C22 C21 118.85(18)
F22 C22 C23 118.4(2)
C21 C22 C23 122.8(2)
F23 C23 C24 120.7(2)
F23 C23 C22 120.1(3)
C24 C23 C22 119.2(2)
F24 C24 C25 119.8(3)
F24 C24 C23 120.1(3)
C25 C24 C23 120.1(2)
F25 C25 C24 119.9(2)
F25 C25 C26 121.2(2)
C24 C25 C26 118.9(2)
F26 C26 C25 116.9(2)
F26 C26 C21 119.58(17)
C25 C26 C21 123.5(2)
C32 C31 C36 114.67(17)
C32 C31 B1 125.09(16)
C36 C31 B1 120.20(16)
F32 C32 C33 116.46(18)
F32 C32 C31 119.93(17)
C33 C32 C31 123.59(18)
F33 C33 C32 121.1(2)
F33 C33 C34 119.54(19)
C32 C33 C34 119.31(19)
F34 C34 C35 120.2(2)
F34 C34 C33 120.2(2)
C35 C34 C33 119.61(18)
F35 C35 C34 120.18(18)
F35 C35 C36 120.60(19)
C34 C35 C36 119.22(18)
F36 C36 C35 117.01(17)
F36 C36 C31 119.44(16)
C35 C36 C31 123.54(18)

loop_
_geom_bond_atom_site_label_1
_geom_bond_atom_site_label_2
_geom_bond_distance
N1 C3 1.307(2)
N1 C12 1.449(3)
N1 C11 1.450(3)
C1 C8 1.495(2)
C1 C9 1.517(3)
C1 C10 1.527(3)
C1 C2 1.546(3)
C2 C3 1.503(3)
C2 H2A 0.9800
C2 H2B 0.9800
C3 C4 1.399(2)
C4 C5 1.385(2)
C4 C8 1.432(2)
C5 C6 1.405(2)
C5 H5 0.9400
C6 C7 1.452(2)
C6 B1 1.473(3)
C7 C8 1.345(2)
C7 H7 0.9400
C9 H9A 0.9700
C9 H9B 0.9700
C9 H9C 0.9700
C10 H10A 0.9700
C10 H10B 0.9700
C10 H10C 0.9700
C11 H11A 0.9700
C11 H11B 0.9700
C11 H11C 0.9700
C12 H12A 0.9700
C12 H12B 0.9700
C12 H12C 0.9700
B1 C31 1.583(3)
B1 C21 1.584(3)
C21 C22 1.368(3)
C21 C26 1.374(3)
C22 F22 1.341(3)
C22 C23 1.372(3)
C23 F23 1.331(3)
C23 C24 1.365(4)
C24 F24 1.335(3)
C24 C25 1.358(4)
C25 F25 1.334(3)
C25 C26 1.363(3)
C26 F26 1.337(3)
C31 C32 1.377(3)
C31 C36 1.379(3)
C32 F32 1.335(2)
C32 C33 1.368(3)
C33 F33 1.330(2)
C33 C34 1.369(3)
C34 F34 1.332(2)
C34 C35 1.366(3)
C35 F35 1.332(2)
C35 C36 1.371(3)
C36 F36 1.340(2)

loop_
_geom_torsion_atom_site_label_1
_geom_torsion_atom_site_label_2
_geom_torsion_atom_site_label_3
_geom_torsion_atom_site_label_4
_geom_torsion
C8 C1 C2 C3 -19.40(18)
C9 C1 C2 C3 -140.04(16)
C10 C1 C2 C3 97.12(18)
C12 N1 C3 C4 -7.8(3)
C11 N1 C3 C4 167.72(18)
C12 N1 C3 C2 175.68(17)
C11 N1 C3 C2 -8.8(3)
C1 C2 C3 N1 -168.39(16)
C1 C2 C3 C4 14.52(19)
N1 C3 C4 C5 -14.1(4)
C2 C3 C4 C5 162.9(2)
N1 C3 C4 C8 -179.70(17)
C2 C3 C4 C8 -2.77(19)
C3 C4 C5 C6 -163.3(2)
C8 C4 C5 C6 2.39(19)
C4 C5 C6 C7 -1.72(19)
C4 C5 C6 B1 173.89(16)
C5 C6 C7 C8 0.37(19)
B1 C6 C7 C8 -175.14(17)
C6 C7 C8 C4 1.10(19)
C6 C7 C8 C1 179.9(2)
C5 C4 C8 C7 -2.2(2)
C3 C4 C8 C7 168.41(15)
C5 C4 C8 C1 178.60(14)
C3 C4 C8 C1 -10.8(2)
C9 C1 C8 C7 -39.7(3)
C10 C1 C8 C7 83.4(3)
C2 C1 C8 C7 -160.1(2)
C9 C1 C8 C4 139.15(16)
C10 C1 C8 C4 -97.79(18)
C2 C1 C8 C4 18.67(18)
C5 C6 B1 C31 8.0(3)
C7 C6 B1 C31 -177.26(16)
C5 C6 B1 C21 -172.18(16)
C7 C6 B1 C21 2.6(3)
C6 B1 C21 C22 108.7(2)
C31 B1 C21 C22 -71.5(2)
C6 B1 C21 C26 -71.6(2)
C31 B1 C21 C26 108.2(2)
C26 C21 C22 F22 178.35(16)
B1 C21 C22 F22 -1.9(3)
C26 C21 C22 C23 -0.7(3)
B1 C21 C22 C23 178.98(18)
F22 C22 C23 F23 -0.5(3)
C21 C22 C23 F23 178.62(19)
F22 C22 C23 C24 179.91(19)
C21 C22 C23 C24 -1.0(3)
F23 C23 C24 F24 1.5(3)
C22 C23 C24 F24 -178.9(2)
F23 C23 C24 C25 -177.8(2)
C22 C23 C24 C25 1.9(3)
F24 C24 C25 F25 -0.8(3)
C23 C24 C25 F25 178.4(2)
F24 C24 C25 C26 179.78(19)
C23 C24 C25 C26 -1.0(3)
F25 C25 C26 F26 1.1(3)
C24 C25 C26 F26 -179.46(18)
F25 C25 C26 C21 179.71(18)
C24 C25 C26 C21 -0.9(3)
C22 C21 C26 F26 -179.77(17)
B1 C21 C26 F26 0.5(3)
C22 C21 C26 C25 1.7(3)
B1 C21 C26 C25 -178.00(18)
C6 B1 C31 C32 -57.7(3)
C21 B1 C31 C32 122.42(19)
C6 B1 C31 C36 120.03(19)
C21 B1 C31 C36 -59.8(2)
C36 C31 C32 F32 176.50(17)
B1 C31 C32 F32 -5.6(3)
C36 C31 C32 C33 -1.4(3)
B1 C31 C32 C33 176.43(18)
F32 C32 C33 F33 1.7(3)
C31 C32 C33 F33 179.67(19)
F32 C32 C33 C34 -178.56(19)
C31 C32 C33 C34 -0.5(3)
F33 C33 C34 F34 1.7(3)
C32 C33 C34 F34 -178.09(19)
F33 C33 C34 C35 -178.6(2)
C32 C33 C34 C35 1.6(3)
F34 C34 C35 F35 -0.6(3)
C33 C34 C35 F35 179.7(2)
F34 C34 C35 C36 179.10(19)
C33 C34 C35 C36 -0.6(3)
F35 C35 C36 F36 -0.9(3)
C34 C35 C36 F36 179.40(18)
F35 C35 C36 C31 178.14(18)
C34 C35 C36 C31 -1.6(3)
C32 C31 C36 F36 -178.48(16)
B1 C31 C36 F36 3.5(3)
C32 C31 C36 C35 2.5(3)
B1 C31 C36 C35 -175.46(18)

loop_
_cod_related_entry_id
_cod_related_entry_database
_cod_related_entry_code
1 ChemSpider 30660236
